data_4308867
loop_
_publ_author_name
'Jing Zhang'
'Jiang-Lin Liang'
'Xian-Ru Sun'
'Hai-Bing Zhou'
'Nian-Yong Zhu'
'Zhong-Yuan Zhou'
'Philip Wai Hong Chan'
'Chi-Ming Che'

_publ_section_title
;
Chiral Osmium Complexes with Sterically Bulky Schiff-Base Ligands. Crystal
Structures of Os(IV) Derivatives and the Reactivity and Catalytic
Cyclopropanation of Alkenes with EDA
;
_journal_name_full 'Inorganic Chemistry'
_journal_page_first 3942
_journal_page_last 3954
_journal_paper_doi 10.1021/ic0481935
_journal_volume 44
_journal_year 2005
_chemical_formula_moiety 'C33.50 H28 Br4 Cl4.50 N6 O6 Os'
_chemical_formula_sum 'C33.5 H28 Br4 Cl4.5 N6 O6 Os'
_chemical_formula_weight 1279.98
_chemical_name_systematic
;
 ?
;
_space_group_IT_number 14
_symmetry_cell_setting monoclinic
_symmetry_space_group_name_Hall '-P 2yn'
_symmetry_space_group_name_H-M 'P 1 21/n 1'
_atom_sites_solution_hydrogens geom
_atom_sites_solution_primary direct
_atom_sites_solution_secondary difmap
_audit_creation_method SHELXL-97
_cell_angle_alpha 90.00
_cell_angle_beta 104.25(3)
_cell_angle_gamma 90.00
_cell_formula_units_Z 4
_cell_length_a 12.574(3)
_cell_length_b 17.400(4)
_cell_length_c 19.254(4)
_cell_measurement_reflns_used 0
_cell_measurement_temperature 253(2)
_cell_measurement_theta_max 0
_cell_measurement_theta_min 0
_cell_volume 4082.9(17)
_computing_cell_refinement scalepack
_computing_data_collection Marcontrol
_computing_data_reduction denzo
_computing_molecular_graphics 'Ortep-3 for Windows (Farrugia, 1997)'
_computing_publication_material 'WinGX publication routines (Farrugia, 1999)'
_computing_structure_refinement 'SHELXL-97 (Sheldrick, 1997)'
_computing_structure_solution SIR-97
_diffrn_ambient_temperature 253(2)
_diffrn_measured_fraction_theta_full 0.796
_diffrn_measured_fraction_theta_max 0.796
_diffrn_measurement_device_type 'Marresearch imaging Plate'
_diffrn_measurement_method Oscillation
_diffrn_radiation_monochromator graphite
_diffrn_radiation_source 'fine-focus sealed tube'
_diffrn_radiation_type MoK\a
_diffrn_radiation_wavelength 0.71069
_diffrn_reflns_av_R_equivalents 0.0661
_diffrn_reflns_av_sigmaI/netI 0.1336
_diffrn_reflns_limit_h_max 14
_diffrn_reflns_limit_h_min -13
_diffrn_reflns_limit_k_max 19
_diffrn_reflns_limit_k_min -19
_diffrn_reflns_limit_l_max 21
_diffrn_reflns_limit_l_min -21
_diffrn_reflns_number 19063
_diffrn_reflns_theta_full 25.31
_diffrn_reflns_theta_max 25.31
_diffrn_reflns_theta_min 1.60
_exptl_absorpt_coefficient_mu 7.384
_exptl_absorpt_correction_type none
_exptl_crystal_colour brown
_exptl_crystal_density_diffrn 2.082
_exptl_crystal_density_method 'not measured'
_exptl_crystal_description prism
_exptl_crystal_F_000 2446
_exptl_crystal_size_max 0.4
_exptl_crystal_size_mid 0.2
_exptl_crystal_size_min 0.1
_refine_diff_density_max 1.346
_refine_diff_density_min -1.879
_refine_diff_density_rms 0.207
_refine_ls_extinction_method none
_refine_ls_goodness_of_fit_ref 0.941
_refine_ls_hydrogen_treatment mixed
_refine_ls_matrix_type full
_refine_ls_number_parameters 312
_refine_ls_number_reflns 5921
_refine_ls_number_restraints 0
_refine_ls_restrained_S_all 0.941
_refine_ls_R_factor_all 0.0920
_refine_ls_R_factor_gt 0.0505
_refine_ls_shift/su_max 0.000
_refine_ls_shift/su_mean 0.000
_refine_ls_structure_factor_coef Fsqd
_refine_ls_weighting_details 'calc w=1/[\s^2^(Fo^2^)+(0.0753P)^2^+0.0000P] where P=(Fo^2^+2Fc^2^)/3'
_refine_ls_weighting_scheme calc
_refine_ls_wR_factor_gt 0.1225
_refine_ls_wR_factor_ref 0.1534
_reflns_number_gt 3442
_reflns_number_total 5921
_reflns_threshold_expression >2sigma(I)
_cod_data_source_file ic0481935si20041222_032309.cif
_cod_data_source_block mar376
_cod_original_cell_volume 4082.9(16)
_cod_original_sg_symbol_H-M 'P 21/n'
_cod_original_formula_sum 'C33.50 H28 Br4 Cl4.50 N6 O6 Os'
_cod_database_code 4308867

loop_
_symmetry_equiv_pos_as_xyz
'x, y, z'
'-x+1/2, y+1/2, -z+1/2'
'-x, -y, -z'
'x-1/2, -y-1/2, z-1/2'

loop_
_atom_site_label
_atom_site_type_symbol
_atom_site_fract_x
_atom_site_fract_y
_atom_site_fract_z
_atom_site_U_iso_or_equiv
_atom_site_adp_type
_atom_site_occupancy
_atom_site_symmetry_multiplicity
_atom_site_calc_flag
_atom_site_refinement_flags
_atom_site_disorder_assembly
_atom_site_disorder_group
Os1 Os 0.71294(4) 0.21256(3) 0.15241(3) 0.03678(19) Uani 1 1 d . . .
Br1 Br 1.10990(12) 0.25980(8) 0.22705(9) 0.0615(5) Uani 1 1 d . . .
Br2 Br 1.02241(14) 0.57806(8) 0.22072(10) 0.0685(5) Uani 1 1 d . . .
Br3 Br 0.90912(13) -0.03128(8) 0.14707(10) 0.0676(5) Uani 1 1 d . . .
Br4 Br 0.50395(14) -0.18666(8) 0.09207(9) 0.0685(5) Uani 1 1 d . . .
O1 O 0.8681(7) 0.2495(4) 0.1865(4) 0.040(2) Uani 1 1 d . . .
O2 O 0.7686(6) 0.1069(4) 0.1333(4) 0.039(2) Uani 1 1 d . . .
O3 O 1.0749(9) 0.0751(6) 0.5243(6) 0.071(3) Uani 1 1 d . . .
O4 O 1.1492(10) 0.0311(6) 0.4414(5) 0.073(3) Uani 1 1 d . . .
O5 O 1.1314(10) 0.2213(6) -0.0674(7) 0.074(3) Uani 1 1 d . . .
O6 O 1.0112(11) 0.2543(6) -0.1643(6) 0.089(4) Uani 1 1 d . . .
N1 N 0.6470(8) 0.3148(5) 0.1697(5) 0.038(3) Uiso 1 1 d . . .
N2 N 0.5574(9) 0.1839(5) 0.1185(5) 0.045(3) Uani 1 1 d . . .
N3 N 0.7161(9) 0.1813(5) 0.2526(5) 0.042(3) Uani 1 1 d . . .
N4 N 1.0735(11) 0.0630(6) 0.4607(7) 0.053(3) Uani 1 1 d . . .
N5 N 0.7128(9) 0.2496(6) 0.0552(6) 0.046(3) Uani 1 1 d . . .
N6 N 1.0379(12) 0.2385(6) -0.1015(9) 0.060(4) Uani 1 1 d . . .
C1 C 0.8948(10) 0.3226(7) 0.1974(7) 0.039(3) Uiso 1 1 d . . .
C2 C 0.8197(10) 0.3848(6) 0.1940(6) 0.033(3) Uiso 1 1 d . . .
C3 C 0.8623(11) 0.4601(7) 0.2030(7) 0.043(3) Uiso 1 1 d . . .
H3 H 0.8140 0.5010 0.2005 0.051 Uiso 1 1 calc R . .
C4 C 0.9681(12) 0.4745(7) 0.2150(7) 0.047(4) Uiso 1 1 d . . .
C5 C 1.0459(12) 0.4161(7) 0.2218(7) 0.049(4) Uiso 1 1 d . . .
H5 H 1.1204 0.4272 0.2312 0.058 Uiso 1 1 calc R . .
C6 C 1.0084(10) 0.3413(6) 0.2140(7) 0.041(3) Uiso 1 1 d . . .
C7 C 0.7027(10) 0.3770(7) 0.1821(7) 0.043(3) Uiso 1 1 d . . .
H7 H 0.6634 0.4220 0.1837 0.051 Uiso 1 1 calc R . .
C8 C 0.5262(12) 0.3099(8) 0.1664(8) 0.064(4) Uiso 1 1 d . . .
H8 H 0.5220 0.2864 0.2119 0.077 Uiso 1 1 calc R . .
C9 C 0.4798(13) 0.2505(8) 0.1100(9) 0.067(4) Uiso 1 1 d . . .
H9 H 0.4816 0.2744 0.0642 0.080 Uiso 1 1 calc R . .
C10 C 0.3593(12) 0.2337(8) 0.1050(9) 0.066(4) Uiso 1 1 d . . .
H10A H 0.3529 0.2046 0.1468 0.079 Uiso 1 1 calc R . .
H10B H 0.3296 0.2027 0.0628 0.079 Uiso 1 1 calc R . .
C11 C 0.2925(13) 0.3090(8) 0.1006(9) 0.073(5) Uiso 1 1 d . . .
H11A H 0.2848 0.3317 0.0536 0.087 Uiso 1 1 calc R . .
H11B H 0.2195 0.2967 0.1057 0.087 Uiso 1 1 calc R . .
C12 C 0.3425(12) 0.3657(8) 0.1554(8) 0.069(4) Uiso 1 1 d . . .
H12A H 0.3337 0.3480 0.2014 0.083 Uiso 1 1 calc R . .
H12B H 0.3026 0.4137 0.1446 0.083 Uiso 1 1 calc R . .
C13 C 0.4635(11) 0.3813(7) 0.1619(8) 0.052(4) Uiso 1 1 d . . .
H13A H 0.4715 0.4105 0.1206 0.062 Uiso 1 1 calc R . .
H13B H 0.4927 0.4120 0.2043 0.062 Uiso 1 1 calc R . .
C14 C 0.7022(10) 0.0464(6) 0.1225(6) 0.030(3) Uiso 1 1 d . . .
C15 C 0.5881(11) 0.0467(7) 0.1070(7) 0.041(3) Uiso 1 1 d . . .
C16 C 0.5275(12) -0.0252(7) 0.0949(7) 0.047(3) Uiso 1 1 d . . .
H16 H 0.4512 -0.0247 0.0826 0.056 Uiso 1 1 calc R . .
C17 C 0.5821(11) -0.0926(7) 0.1017(7) 0.045(3) Uiso 1 1 d . . .
C18 C 0.6984(10) -0.0952(7) 0.1168(7) 0.041(3) Uiso 1 1 d . . .
H18 H 0.7352 -0.1419 0.1197 0.049 Uiso 1 1 calc R . .
C19 C 0.7552(11) -0.0271(7) 0.1271(7) 0.049(4) Uiso 1 1 d . . .
C20 C 0.5203(12) 0.1136(7) 0.1018(7) 0.049(4) Uiso 1 1 d . . .
H20 H 0.4448 0.1071 0.0856 0.059 Uiso 1 1 calc R . .
C21 C 0.8062(10) 0.1490(6) 0.3025(7) 0.038(3) Uiso 1 1 d . . .
C22 C 0.8999(10) 0.1240(6) 0.2858(7) 0.044(3) Uiso 1 1 d . . .
H22 H 0.9047 0.1272 0.2384 0.053 Uiso 1 1 calc R . .
C23 C 0.9873(11) 0.0943(6) 0.3361(7) 0.044(3) Uiso 1 1 d . . .
H23 H 1.0503 0.0774 0.3237 0.052 Uiso 1 1 calc R . .
C24 C 0.9774(10) 0.0907(6) 0.4071(6) 0.033(3) Uiso 1 1 d . . .
C25 C 0.8846(11) 0.1112(7) 0.4243(8) 0.051(4) Uiso 1 1 d . . .
H25 H 0.8795 0.1058 0.4714 0.062 Uiso 1 1 calc R . .
C26 C 0.7967(12) 0.1400(7) 0.3740(7) 0.052(4) Uiso 1 1 d . . .
H26 H 0.7323 0.1535 0.3865 0.063 Uiso 1 1 calc R . .
C27 C 0.7954(11) 0.2440(7) 0.0188(7) 0.041(3) Uiso 1 1 d . . .
C28 C 0.8936(12) 0.2046(7) 0.0443(8) 0.056(4) Uiso 1 1 d . . .
H28 H 0.9045 0.1781 0.0875 0.067 Uiso 1 1 calc R . .
C29 C 0.9764(11) 0.2033(7) 0.0075(7) 0.048(3) Uiso 1 1 d . . .
H29 H 1.0439 0.1802 0.0270 0.057 Uiso 1 1 calc R . .
C30 C 0.9527(12) 0.2393(7) -0.0621(7) 0.047(3) Uiso 1 1 d . . .
C31 C 0.8582(12) 0.2741(7) -0.0881(8) 0.054(4) Uiso 1 1 d . . .
H31 H 0.8460 0.2967 -0.1332 0.065 Uiso 1 1 calc R . .
C32 C 0.7776(12) 0.2788(7) -0.0523(8) 0.057(4) Uiso 1 1 d . . .
H32 H 0.7120 0.3038 -0.0728 0.068 Uiso 1 1 calc R . .
C33 C 0.788(2) 0.9899(15) 0.8688(16) 0.176(11) Uiso 1 1 d . . .
H33 H 0.7091 0.9845 0.8466 0.212 Uiso 1 1 calc R . .
Cl1 Cl 0.8065(6) 1.0830(4) 0.8551(4) 0.143(2) Uiso 1 1 d . . .
Cl2 Cl 0.7921(7) 0.9681(4) 0.9570(4) 0.169(3) Uiso 1 1 d . . .
Cl3 Cl 0.8362(6) 0.9238(4) 0.8297(4) 0.157(3) Uiso 1 1 d . . .
C41 C 1.0000 0.5000 0.0000 0.138(4) Uiso 1 2 d S . .
Cl4 Cl 0.901(2) 0.5638(17) 0.0243(17) 0.138(4) Uiso 0.25 1 d P . .
Cl5 Cl 1.005(3) 0.4188(16) 0.0434(17) 0.138(4) Uiso 0.25 1 d P . .
Cl6 Cl 0.900(3) 0.467(2) 0.0298(17) 0.138(4) Uiso 0.25 1 d P . .
Cl7 Cl 0.877(2) 0.5045(19) -0.0041(17) 0.138(4) Uiso 0.25 1 d P . .
Cl8 Cl 0.935(3) 0.4225(19) 0.0316(18) 0.138(4) Uiso 0.25 1 d P . .
Cl9 Cl 0.920(3) 0.5787(16) -0.0246(17) 0.138(4) Uiso 0.25 1 d P . .

loop_
_atom_site_aniso_label
_atom_site_aniso_U_11
_atom_site_aniso_U_22
_atom_site_aniso_U_33
_atom_site_aniso_U_23
_atom_site_aniso_U_13
_atom_site_aniso_U_12
Os1 0.0360(3) 0.0397(3) 0.0347(3) 0.0043(2) 0.0089(2) 0.0015(2)
Br1 0.0434(10) 0.0574(9) 0.0825(12) -0.0001(8) 0.0132(9) 0.0033(7)
Br2 0.0711(12) 0.0463(8) 0.0926(13) -0.0116(8) 0.0286(10) -0.0115(7)
Br3 0.0505(11) 0.0553(9) 0.0920(13) -0.0057(8) 0.0081(9) 0.0059(7)
Br4 0.0774(13) 0.0521(9) 0.0757(12) -0.0109(8) 0.0186(10) -0.0198(8)
O1 0.050(6) 0.037(5) 0.032(5) 0.007(4) 0.008(4) 0.008(4)
O2 0.021(5) 0.045(5) 0.050(6) 0.006(4) 0.008(4) 0.001(4)
O3 0.074(8) 0.085(7) 0.044(7) -0.014(6) -0.005(6) 0.010(6)
O4 0.071(9) 0.095(8) 0.047(7) 0.006(6) 0.002(6) 0.020(7)
O5 0.057(8) 0.080(7) 0.100(10) -0.007(6) 0.049(8) -0.003(6)
O6 0.143(13) 0.094(8) 0.044(7) 0.009(6) 0.052(8) 0.005(7)
N2 0.066(8) 0.033(6) 0.034(6) 0.004(5) 0.011(6) 0.015(5)
N3 0.046(7) 0.039(6) 0.040(7) 0.010(5) 0.009(6) -0.008(5)
N4 0.060(10) 0.054(7) 0.041(9) -0.002(6) 0.002(8) -0.007(6)
N5 0.036(7) 0.055(6) 0.051(7) 0.007(5) 0.016(6) -0.015(5)
N6 0.060(10) 0.049(7) 0.083(12) -0.013(7) 0.041(10) -0.005(7)

loop_
_atom_type_symbol
_atom_type_description
_atom_type_scat_dispersion_real
_atom_type_scat_dispersion_imag
_atom_type_scat_source
Os Os -1.2165 7.6030 'International Tables Vol C Tables 4.2.6.8 and 6.1.1.4'
Br Br -0.2901 2.4595 'International Tables Vol C Tables 4.2.6.8 and 6.1.1.4'
O O 0.0106 0.0060 'International Tables Vol C Tables 4.2.6.8 and 6.1.1.4'
N N 0.0061 0.0033 'International Tables Vol C Tables 4.2.6.8 and 6.1.1.4'
C C 0.0033 0.0016 'International Tables Vol C Tables 4.2.6.8 and 6.1.1.4'
H H 0.0000 0.0000 'International Tables Vol C Tables 4.2.6.8 and 6.1.1.4'
Cl Cl 0.1484 0.1585 'International Tables Vol C Tables 4.2.6.8 and 6.1.1.4'

loop_
_geom_angle_atom_site_label_1
_geom_angle_atom_site_label_2
_geom_angle_atom_site_label_3
_geom_angle
_geom_angle_site_symmetry_1
_geom_angle_site_symmetry_3
_geom_angle_publ_flag
N2 Os1 N5 90.0(4) . . ?
N2 Os1 N3 91.9(4) . . ?
N5 Os1 N3 176.7(4) . . ?
N2 Os1 O1 176.0(3) . . ?
N5 Os1 O1 88.8(4) . . ?
N3 Os1 O1 89.1(4) . . ?
N2 Os1 N1 82.1(4) . . ?
N5 Os1 N1 88.0(4) . . ?
N3 Os1 N1 89.6(4) . . ?
O1 Os1 N1 94.0(4) . . ?
N2 Os1 O2 94.0(3) . . ?
N5 Os1 O2 92.5(4) . . ?
N3 Os1 O2 90.2(4) . . ?
O1 Os1 O2 89.9(3) . . ?
N1 Os1 O2 176.1(4) . . ?
C1 O1 Os1 123.3(7) . . ?
C14 O2 Os1 120.9(7) . . ?
C7 N1 C8 123.7(10) . . ?
C7 N1 Os1 123.1(9) . . ?
C8 N1 Os1 113.1(7) . . ?
C20 N2 C9 120.6(12) . . ?
C20 N2 Os1 125.3(9) . . ?
C9 N2 Os1 114.1(8) . . ?
C21 N3 Os1 126.1(8) . . ?
O4 N4 O3 123.3(13) . . ?
O4 N4 C24 119.9(12) . . ?
O3 N4 C24 116.8(13) . . ?
C27 N5 Os1 128.8(9) . . ?
O6 N6 O5 125.6(14) . . ?
O6 N6 C30 117.5(15) . . ?
O5 N6 C30 116.9(14) . . ?
O1 C1 C6 117.3(10) . . ?
O1 C1 C2 125.8(11) . . ?
C6 C1 C2 116.9(10) . . ?
C3 C2 C1 118.1(11) . . ?
C3 C2 C7 116.8(10) . . ?
C1 C2 C7 125.1(10) . . ?
C4 C3 C2 122.5(12) . . ?
C3 C4 C5 122.1(12) . . ?
C3 C4 Br2 121.3(10) . . ?
C5 C4 Br2 116.5(10) . . ?
C6 C5 C4 117.7(13) . . ?
C5 C6 C1 122.5(12) . . ?
C5 C6 Br1 119.6(10) . . ?
C1 C6 Br1 117.9(8) . . ?
N1 C7 C2 126.9(11) . . ?
C13 C8 N1 118.5(11) . . ?
C13 C8 C9 115.6(13) . . ?
N1 C8 C9 106.1(11) . . ?
N2 C9 C8 109.0(12) . . ?
N2 C9 C10 118.0(11) . . ?
C8 C9 C10 112.3(13) . . ?
C9 C10 C11 111.1(12) . . ?
C12 C11 C10 113.5(13) . . ?
C11 C12 C13 114.9(13) . . ?
C8 C13 C12 111.6(11) . . ?
O2 C14 C15 127.3(10) . . ?
O2 C14 C19 115.7(11) . . ?
C15 C14 C19 117.1(10) . . ?
C14 C15 C20 125.7(11) . . ?
C14 C15 C16 120.2(11) . . ?
C20 C15 C16 114.1(12) . . ?
C17 C16 C15 119.9(13) . . ?
C16 C17 C18 121.4(11) . . ?
C16 C17 Br4 120.2(11) . . ?
C18 C17 Br4 118.4(9) . . ?
C19 C18 C17 118.4(11) . . ?
C18 C19 C14 122.9(12) . . ?
C18 C19 Br3 118.0(9) . . ?
C14 C19 Br3 119.0(9) . . ?
N2 C20 C15 124.6(13) . . ?
C22 C21 N3 124.1(12) . . ?
C22 C21 C26 118.5(12) . . ?
N3 C21 C26 117.4(11) . . ?
C21 C22 C23 122.6(13) . . ?
C22 C23 C24 117.2(12) . . ?
C25 C24 C23 121.3(13) . . ?
C25 C24 N4 122.2(12) . . ?
C23 C24 N4 116.5(11) . . ?
C24 C25 C26 121.6(14) . . ?
C25 C26 C21 118.6(13) . . ?
N5 C27 C28 124.3(12) . . ?
N5 C27 C32 118.8(12) . . ?
C28 C27 C32 116.9(13) . . ?
C27 C28 C29 122.5(13) . . ?
C28 C29 C30 117.0(13) . . ?
C31 C30 C29 120.9(14) . . ?
C31 C30 N6 121.1(14) . . ?
C29 C30 N6 118.0(13) . . ?
C30 C31 C32 123.3(15) . . ?
C31 C32 C27 119.2(14) . . ?
Cl3 C33 Cl1 123.2(19) . . ?
Cl3 C33 Cl2 112.7(17) . . ?
Cl1 C33 Cl2 113.4(17) . . ?
Cl7 C41 Cl7 180(2) 3_765 . ?
Cl7 C41 Cl6 146.3(12) 3_765 . ?
Cl7 C41 Cl6 33.7(12) . . ?
Cl7 C41 Cl6 33.7(12) 3_765 3_765 ?
Cl7 C41 Cl6 146.3(12) . 3_765 ?
Cl6 C41 Cl6 180(3) . 3_765 ?
Cl7 C41 Cl5 88.9(15) 3_765 3_765 ?
Cl7 C41 Cl5 91.1(15) . 3_765 ?
Cl6 C41 Cl5 123.6(13) . 3_765 ?
Cl6 C41 Cl5 56.4(13) 3_765 3_765 ?
Cl7 C41 Cl5 91.1(15) 3_765 . ?
Cl7 C41 Cl5 88.9(15) . . ?
Cl6 C41 Cl5 56.4(13) . . ?
Cl6 C41 Cl5 123.6(13) 3_765 . ?
Cl5 C41 Cl5 180(2) 3_765 . ?
Cl7 C41 Cl9 54.7(14) 3_765 3_765 ?
Cl7 C41 Cl9 125.3(14) . 3_765 ?
Cl6 C41 Cl9 94.4(14) . 3_765 ?
Cl6 C41 Cl9 85.6(14) 3_765 3_765 ?
Cl5 C41 Cl9 141.7(12) 3_765 3_765 ?
Cl5 C41 Cl9 38.3(12) . 3_765 ?
Cl7 C41 Cl9 125.3(14) 3_765 . ?
Cl7 C41 Cl9 54.7(14) . . ?
Cl6 C41 Cl9 85.6(14) . . ?
Cl6 C41 Cl9 94.4(14) 3_765 . ?
Cl5 C41 Cl9 38.3(12) 3_765 . ?
Cl5 C41 Cl9 141.7(12) . . ?
Cl9 C41 Cl9 180.000(5) 3_765 . ?
Cl7 C41 Cl8 60.7(14) 3_765 3_765 ?
Cl7 C41 Cl8 119.3(14) . 3_765 ?
Cl6 C41 Cl8 149.6(12) . 3_765 ?
Cl6 C41 Cl8 30.4(12) 3_765 3_765 ?
Cl5 C41 Cl8 28.6(13) 3_765 3_765 ?
Cl5 C41 Cl8 151.4(13) . 3_765 ?
Cl9 C41 Cl8 115.1(13) 3_765 3_765 ?
Cl9 C41 Cl8 64.9(13) . 3_765 ?
Cl7 C41 Cl8 119.3(14) 3_765 . ?
Cl7 C41 Cl8 60.7(14) . . ?
Cl6 C41 Cl8 30.4(12) . . ?
Cl6 C41 Cl8 149.6(12) 3_765 . ?
Cl5 C41 Cl8 151.4(13) 3_765 . ?
Cl5 C41 Cl8 28.6(13) . . ?
Cl9 C41 Cl8 64.9(13) 3_765 . ?
Cl9 C41 Cl8 115.1(13) . . ?
Cl8 C41 Cl8 180(2) 3_765 . ?
Cl7 C41 Cl4 140.0(12) 3_765 . ?
Cl7 C41 Cl4 40.0(12) . . ?
Cl6 C41 Cl4 58.6(14) . . ?
Cl6 C41 Cl4 121.4(14) 3_765 . ?
Cl5 C41 Cl4 70.2(14) 3_765 . ?
Cl5 C41 Cl4 109.8(14) . . ?
Cl9 C41 Cl4 145.1(11) 3_765 . ?
Cl9 C41 Cl4 34.9(11) . . ?
Cl8 C41 Cl4 91.3(14) 3_765 . ?
Cl8 C41 Cl4 88.7(14) . . ?
Cl7 C41 Cl4 40.0(12) 3_765 3_765 ?
Cl7 C41 Cl4 140.0(12) . 3_765 ?
Cl6 C41 Cl4 121.4(14) . 3_765 ?
Cl6 C41 Cl4 58.6(14) 3_765 3_765 ?
Cl5 C41 Cl4 109.8(14) 3_765 3_765 ?
Cl5 C41 Cl4 70.2(14) . 3_765 ?
Cl9 C41 Cl4 34.9(11) 3_765 3_765 ?
Cl9 C41 Cl4 145.1(11) . 3_765 ?
Cl8 C41 Cl4 88.7(14) 3_765 3_765 ?
Cl8 C41 Cl4 91.3(14) . 3_765 ?
Cl4 C41 Cl4 180.0(18) . 3_765 ?
Cl9 Cl4 Cl7 84(3) . . ?
Cl9 Cl4 Cl6 108(3) . . ?
Cl7 Cl4 Cl6 31(2) . . ?
Cl9 Cl4 C41 67(2) . . ?
Cl7 Cl4 C41 57.2(19) . . ?
Cl6 Cl4 C41 54.6(14) . . ?
Cl9 Cl4 Cl5 23(2) . 3_765 ?
Cl7 Cl4 Cl5 88(2) . 3_765 ?
Cl6 Cl4 Cl5 102.1(19) . 3_765 ?
C41 Cl4 Cl5 50.8(11) . 3_765 ?
Cl8 Cl5 Cl9 146(6) . 3_765 ?
Cl8 Cl5 Cl6 29(3) . . ?
Cl9 Cl5 Cl6 134(3) 3_765 . ?
Cl8 Cl5 C41 84(3) . . ?
Cl9 Cl5 C41 74(2) 3_765 . ?
Cl6 Cl5 C41 60.8(15) . . ?
Cl8 Cl5 Cl4 123(4) . 3_765 ?
Cl9 Cl5 Cl4 22(2) 3_765 3_765 ?
Cl6 Cl5 Cl4 115(2) . 3_765 ?
C41 Cl5 Cl4 59.0(12) . 3_765 ?
Cl8 Cl5 Cl7 41(3) . . ?
Cl9 Cl5 Cl7 116(3) 3_765 . ?
Cl6 Cl5 Cl7 18.7(14) . . ?
C41 Cl5 Cl7 43.7(10) . . ?
Cl4 Cl5 Cl7 96.5(17) 3_765 . ?
Cl8 Cl5 Cl7 126(4) . 3_765 ?
Cl9 Cl5 Cl7 34(2) 3_765 3_765 ?
Cl6 Cl5 Cl7 102.9(19) . 3_765 ?
C41 Cl5 Cl7 42.6(10) . 3_765 ?
Cl4 Cl5 Cl7 31.2(10) 3_765 3_765 ?
Cl7 Cl5 Cl7 86.3(15) . 3_765 ?
Cl8 Cl6 Cl7 136(6) . . ?
Cl8 Cl6 Cl5 28(3) . . ?
Cl7 Cl6 Cl5 129(4) . . ?
Cl8 Cl6 C41 84(3) . . ?
Cl7 Cl6 C41 69(3) . . ?
Cl5 Cl6 C41 62.9(16) . . ?
Cl8 Cl6 Cl4 150(4) . . ?
Cl7 Cl6 Cl4 42(3) . . ?
Cl5 Cl6 Cl4 123(3) . . ?
C41 Cl6 Cl4 66.8(15) . . ?
Cl8 Cl6 Cl9 132(4) . . ?
Cl7 Cl6 Cl9 27(3) . . ?
Cl5 Cl6 Cl9 112(2) . . ?
C41 Cl6 Cl9 48.9(11) . . ?
Cl4 Cl6 Cl9 26.7(13) . . ?
Cl8 Cl6 Cl9 42(3) . 3_765 ?
Cl7 Cl6 Cl9 110(3) . 3_765 ?
Cl5 Cl6 Cl9 18.9(14) . 3_765 ?
C41 Cl6 Cl9 44.3(10) . 3_765 ?
Cl4 Cl6 Cl9 107.8(18) . 3_765 ?
Cl9 Cl6 Cl9 93.2(15) . 3_765 ?
Cl6 Cl7 Cl4 107(4) . . ?
Cl6 Cl7 Cl9 137(4) . . ?
Cl4 Cl7 Cl9 45(2) . . ?
Cl6 Cl7 C41 77(3) . . ?
Cl4 Cl7 C41 83(2) . . ?
Cl9 Cl7 C41 68.2(17) . . ?
Cl6 Cl7 Cl8 22(3) . . ?
Cl4 Cl7 Cl8 121(3) . . ?
Cl9 Cl7 Cl8 134(2) . . ?
C41 Cl7 Cl8 66.4(15) . . ?
Cl6 Cl7 Cl5 33(3) . . ?
Cl4 Cl7 Cl5 109(3) . . ?
Cl9 Cl7 Cl5 115(2) . . ?
C41 Cl7 Cl5 47.5(11) . . ?
Cl8 Cl7 Cl5 19.4(14) . . ?
Cl6 Cl7 Cl5 122(4) . 3_765 ?
Cl4 Cl7 Cl5 61(2) . 3_765 ?
Cl9 Cl7 Cl5 24.3(14) . 3_765 ?
C41 Cl7 Cl5 46.3(11) . 3_765 ?
Cl8 Cl7 Cl5 112.4(18) . 3_765 ?
Cl5 Cl7 Cl5 93.7(15) . 3_765 ?
Cl5 Cl8 Cl6 123(5) . . ?
Cl5 Cl8 Cl7 120(4) . . ?
Cl6 Cl8 Cl7 22(3) . . ?
Cl5 Cl8 C41 68(3) . . ?
Cl6 Cl8 C41 65(3) . . ?
Cl7 Cl8 C41 53.0(13) . . ?
Cl5 Cl8 Cl9 19(3) . 3_765 ?
Cl6 Cl8 Cl9 119(4) . 3_765 ?
Cl7 Cl8 Cl9 109(2) . 3_765 ?
C41 Cl8 Cl9 55.9(12) . 3_765 ?
Cl4 Cl9 Cl5 135(4) . 3_765 ?
Cl4 Cl9 Cl7 51(2) . . ?
Cl5 Cl9 Cl7 122(3) 3_765 . ?
Cl4 Cl9 C41 78(2) . . ?
Cl5 Cl9 C41 68(2) 3_765 . ?
Cl7 Cl9 C41 57.0(15) . . ?
Cl4 Cl9 Cl8 120(3) . 3_765 ?
Cl5 Cl9 Cl8 15(2) 3_765 3_765 ?
Cl7 Cl9 Cl8 116(2) . 3_765 ?
C41 Cl9 Cl8 59.2(13) . 3_765 ?
Cl4 Cl9 Cl6 45(2) . . ?
Cl5 Cl9 Cl6 113(3) 3_765 . ?
Cl7 Cl9 Cl6 16.2(16) . . ?
C41 Cl9 Cl6 45.5(10) . . ?
Cl8 Cl9 Cl6 104.3(16) 3_765 . ?
Cl4 Cl9 Cl6 112(3) . 3_765 ?
Cl5 Cl9 Cl6 27(2) 3_765 3_765 ?
Cl7 Cl9 Cl6 97.3(18) . 3_765 ?
C41 Cl9 Cl6 41.3(9) . 3_765 ?
Cl8 Cl9 Cl6 18.8(11) 3_765 3_765 ?
Cl6 Cl9 Cl6 86.8(15) . 3_765 ?

loop_
_geom_bond_atom_site_label_1
_geom_bond_atom_site_label_2
_geom_bond_distance
_geom_bond_site_symmetry_2
_geom_bond_publ_flag
Os1 N2 1.968(11) . ?
Os1 N5 1.979(10) . ?
Os1 N3 1.995(10) . ?
Os1 O1 2.005(9) . ?
Os1 N1 2.025(9) . ?
Os1 O2 2.033(7) . ?
Br1 C6 1.882(12) . ?
Br2 C4 1.920(12) . ?
Br3 C19 1.880(14) . ?
Br4 C17 1.895(12) . ?
O1 C1 1.319(13) . ?
O2 C14 1.328(12) . ?
O3 N4 1.238(14) . ?
O4 N4 1.236(14) . ?
O5 N6 1.234(15) . ?
O6 N6 1.206(15) . ?
N1 C7 1.280(14) . ?
N1 C8 1.506(17) . ?
N2 C20 1.321(14) . ?
N2 C9 1.497(17) . ?
N3 C21 1.410(15) . ?
N4 C24 1.464(16) . ?
N5 C27 1.391(16) . ?
N6 C30 1.457(17) . ?
C1 C6 1.424(16) . ?
C1 C2 1.428(15) . ?
C2 C3 1.409(15) . ?
C2 C7 1.438(16) . ?
C3 C4 1.317(17) . ?
C4 C5 1.395(17) . ?
C5 C6 1.380(16) . ?
C8 C13 1.463(17) . ?
C8 C9 1.508(19) . ?
C9 C10 1.52(2) . ?
C10 C11 1.547(18) . ?
C11 C12 1.468(19) . ?
C12 C13 1.520(18) . ?
C14 C15 1.392(16) . ?
C14 C19 1.435(16) . ?
C15 C20 1.432(16) . ?
C15 C16 1.453(16) . ?
C16 C17 1.348(16) . ?
C17 C18 1.420(17) . ?
C18 C19 1.371(16) . ?
C21 C22 1.366(16) . ?
C21 C26 1.420(17) . ?
C22 C23 1.375(17) . ?
C23 C24 1.404(16) . ?
C24 C25 1.337(16) . ?
C25 C26 1.372(17) . ?
C27 C28 1.392(18) . ?
C27 C32 1.464(18) . ?
C28 C29 1.396(18) . ?
C29 C30 1.443(18) . ?
C30 C31 1.318(18) . ?
C31 C32 1.361(19) . ?
C33 Cl3 1.58(3) . ?
C33 Cl1 1.67(3) . ?
C33 Cl2 1.73(3) . ?
C41 Cl7 1.53(3) 3_765 ?
C41 Cl7 1.53(3) . ?
C41 Cl6 1.60(3) . ?
C41 Cl6 1.60(3) 3_765 ?
C41 Cl5 1.64(3) 3_765 ?
C41 Cl5 1.64(3) . ?
C41 Cl9 1.70(3) 3_765 ?
C41 Cl9 1.70(3) . ?
C41 Cl8 1.76(3) 3_765 ?
C41 Cl8 1.76(3) . ?
C41 Cl4 1.81(3) . ?
C41 Cl4 1.81(3) 3_765 ?
Cl4 Cl9 1.06(3) . ?
Cl4 Cl7 1.17(3) . ?
Cl4 Cl6 1.68(4) . ?
Cl4 Cl5 1.98(4) 3_765 ?
Cl5 Cl8 0.85(4) . ?
Cl5 Cl9 1.09(3) 3_765 ?
Cl5 Cl6 1.53(4) . ?
Cl5 Cl4 1.98(4) 3_765 ?
Cl5 Cl7 2.22(4) . ?
Cl5 Cl7 2.26(4) 3_765 ?
Cl6 Cl8 0.89(3) . ?
Cl6 Cl7 0.91(3) . ?
Cl6 Cl9 2.24(4) . ?
Cl6 Cl9 2.42(4) 3_765 ?
Cl7 Cl9 1.49(4) . ?
Cl7 Cl8 1.67(4) . ?
Cl7 Cl5 2.26(4) 3_765 ?
Cl8 Cl9 1.86(4) 3_765 ?
Cl9 Cl5 1.09(3) 3_765 ?
Cl9 Cl8 1.86(4) 3_765 ?
Cl9 Cl6 2.42(4) 3_765 ?
